data_7118766
loop_
_publ_author_name
'Zalewski, A. N.'
'Nathanael, J. G.'
'White, J. M.'
'Wille, U.'

_publ_section_title
;
 Oxidation of cholesterol and O-protected derivatives by the environmental
 pollutant NO2&#x02D9;.
;
_journal_issue 21
_journal_name_full 'Chemical communications (Cambridge, England)'
_journal_page_first 4060
_journal_page_last 4063
_journal_paper_doi 10.1039/c5cc09663d
_journal_volume 52
_journal_year 2016
_chemical_absolute_configuration rm
_chemical_formula_sum 'C28 H47 N3 O6'
_chemical_formula_weight 521.68
_space_group_crystal_system monoclinic
_space_group_IT_number 4
_space_group_name_Hall 'P 2yb'
_space_group_name_H-M_alt 'P 1 21 1'
_symmetry_space_group_name_Hall 'P 2yb'
_symmetry_space_group_name_H-M 'P 1 21 1'
_atom_sites_solution_hydrogens geom
_audit_creation_method SHELXL-2014/7
_audit_update_record
;
2015-11-13 deposited with the CCDC.
2016-02-16 downloaded from the CCDC.
;
_cell_angle_alpha 90
_cell_angle_beta 100.223(3)
_cell_angle_gamma 90
_cell_formula_units_Z 2
_cell_length_a 11.5615(3)
_cell_length_b 10.1140(3)
_cell_length_c 12.3397(3)
_cell_measurement_reflns_used 5865
_cell_measurement_temperature 130.0(1)
_cell_measurement_theta_max 34.0680
_cell_measurement_theta_min 3.3750
_cell_volume 1420.01(7)
_computing_cell_refinement
;
CrysAlisPro, Agilent Technologies,
Version 1.171.37.34 (release 22-05-2014 CrysAlis171 .NET)
(compiled May 22 2014,16:03:01)
;
_computing_data_collection
;
CrysAlisPro, Agilent Technologies,
Version 1.171.37.34 (release 22-05-2014 CrysAlis171 .NET)
(compiled May 22 2014,16:03:01)
;
_computing_data_reduction
;
CrysAlisPro, Agilent Technologies,
Version 1.171.37.34 (release 22-05-2014 CrysAlis171 .NET)
(compiled May 22 2014,16:03:01)
;
_computing_structure_refinement 'SHELXL-2014/7 (Sheldrick, 2014)'
_computing_structure_solution SHELXT
_diffrn_ambient_environment N~2~
_diffrn_ambient_temperature 130.0(1)
_diffrn_detector 'CCD plate'
_diffrn_detector_area_resol_mean 10.2273
_diffrn_detector_type Atlas
_diffrn_measured_fraction_theta_full 0.996
_diffrn_measured_fraction_theta_max 0.940
_diffrn_measurement_device 'four-circle diffractometer'
_diffrn_measurement_device_type 'SuperNova, Dual, Cu at zero, Atlas'
_diffrn_measurement_method '\w scans'
_diffrn_radiation_monochromator mirror
_diffrn_radiation_probe x-ray
_diffrn_radiation_type 'Mo K\a'
_diffrn_radiation_wavelength 0.71073
_diffrn_reflns_av_R_equivalents 0.0322
_diffrn_reflns_av_unetI/netI 0.0414
_diffrn_reflns_laue_measured_fraction_full 0.996
_diffrn_reflns_laue_measured_fraction_max 0.940
_diffrn_reflns_limit_h_max 19
_diffrn_reflns_limit_h_min -18
_diffrn_reflns_limit_k_max 16
_diffrn_reflns_limit_k_min -10
_diffrn_reflns_limit_l_max 19
_diffrn_reflns_limit_l_min -20
_diffrn_reflns_number 19248
_diffrn_reflns_point_group_measured_fraction_full 0.754
_diffrn_reflns_point_group_measured_fraction_max 0.636
_diffrn_reflns_theta_full 25.242
_diffrn_reflns_theta_max 36.636
_diffrn_reflns_theta_min 3.338
_diffrn_source 'SuperNova (Mo) X-ray Source'
_exptl_absorpt_coefficient_mu 0.085
_exptl_absorpt_correction_T_max 1.00000
_exptl_absorpt_correction_T_min 0.73209
_exptl_absorpt_correction_type multi-scan
_exptl_absorpt_process_details
;
CrysAlisPro, Agilent Technologies,
Version 1.171.37.34 (release 22-05-2014 CrysAlis171 .NET)
(compiled May 22 2014,16:03:01)
Empirical absorption correction using spherical harmonics,
 implemented in SCALE3 ABSPACK scaling algorithm.
;
_exptl_crystal_colour COLOURLESS
_exptl_crystal_density_diffrn 1.220
_exptl_crystal_description BLOCK
_exptl_crystal_F_000 568
_exptl_crystal_size_max 0.4955
_exptl_crystal_size_mid 0.4323
_exptl_crystal_size_min 0.2067
_refine_diff_density_max 0.477
_refine_diff_density_min -0.353
_refine_diff_density_rms 0.050
_refine_ls_abs_structure_details
;
 Flack x determined using 1531 quotients [(I+)-(I-)]/[(I+)+(I-)]
 (Parsons, Flack and Wagner, Acta Cryst. B69 (2013) 249-259).
;
_refine_ls_abs_structure_Flack 1.4(6)
_refine_ls_extinction_method none
_refine_ls_goodness_of_fit_ref 1.061
_refine_ls_hydrogen_treatment constr
_refine_ls_matrix_type full
_refine_ls_number_parameters 340
_refine_ls_number_reflns 8954
_refine_ls_number_restraints 1
_refine_ls_restrained_S_all 1.061
_refine_ls_R_factor_all 0.0642
_refine_ls_R_factor_gt 0.0490
_refine_ls_shift/su_max 0.000
_refine_ls_shift/su_mean 0.000
_refine_ls_structure_factor_coef Fsqd
_refine_ls_weighting_details 'w=1/[\s^2^(Fo^2^)+(0.0631P)^2^+0.2292P] where P=(Fo^2^+2Fc^2^)/3'
_refine_ls_weighting_scheme calc
_refine_ls_wR_factor_gt 0.1259
_refine_ls_wR_factor_ref 0.1379
_reflns_Friedel_coverage 0.297
_reflns_friedel_fraction_full 0.480
_reflns_friedel_fraction_max 0.305
_reflns_number_gt 7373
_reflns_number_total 8954
_reflns_threshold_expression 'I > 2\s(I)'
_cod_data_source_file c5cc09663d2.cif
_cod_data_source_block shelx
_cod_depositor_comments 'Adding full bibliography for 7118766.cif.'
_cod_database_code 7118766
_shelx_shelxl_version_number 2014/7
_chemical_oxdiff_usercomment 'Anton Zalewski (UW) AZ-49A-01'
_shelx_space_group_comment
;
The symmetry employed for this shelxl refinement is uniquely defined
by the following loop, which should always be used as a source of
symmetry information in preference to the above space-group names.
They are only intended as comments.
;

loop_
_space_group_symop_operation_xyz
'x, y, z'
'-x, y+1/2, -z'

loop_
_atom_site_label
_atom_site_type_symbol
_atom_site_fract_x
_atom_site_fract_y
_atom_site_fract_z
_atom_site_U_iso_or_equiv
_atom_site_adp_type
_atom_site_occupancy
_atom_site_site_symmetry_order
_atom_site_calc_flag
_atom_site_refinement_flags_posn
_atom_site_refinement_flags_adp
O2 O 0.16895(11) 0.57706(14) 0.76544(11) 0.0246(2) Uani 1 1 d . .
O3 O 0.16201(14) 0.78941(16) 0.79138(13) 0.0355(3) Uani 1 1 d . .
O1 O 0.06322(12) 0.39558(16) 1.04018(10) 0.0289(3) Uani 1 1 d . .
O4 O -0.00110(13) 0.69060(17) 0.72214(13) 0.0351(3) Uani 1 1 d . .
N1 N 0.10241(14) 0.69561(17) 0.75971(13) 0.0267(3) Uani 1 1 d . .
O6 O -0.20793(19) 0.4898(2) 0.48189(16) 0.0566(6) Uani 1 1 d . .
N3 N -0.14150(16) 0.40321(19) 0.51492(14) 0.0328(4) Uani 1 1 d . .
N2 N -0.07881(14) 0.40950(18) 0.62631(13) 0.0276(3) Uani 1 1 d . .
C21 C 0.47840(16) 0.3558(2) 0.26967(14) 0.0255(3) Uani 1 1 d . .
H21 H 0.4220 0.2951 0.2267 0.031 Uiso 1 1 calc R U
O5 O -0.1203(2) 0.3100(2) 0.46120(17) 0.0678(7) Uani 1 1 d . .
C11 C 0.36635(15) 0.2887(2) 0.63221(14) 0.0244(3) Uani 1 1 d . .
H11A H 0.4201 0.2797 0.7017 0.029 Uiso 1 1 calc R U
H11B H 0.3319 0.2027 0.6126 0.029 Uiso 1 1 calc R U
C23 C 0.55985(16) 0.3712(2) 0.08998(14) 0.0271(3) Uani 1 1 d . .
H23A H 0.6194 0.3058 0.1172 0.032 Uiso 1 1 calc R U
H23B H 0.4911 0.3244 0.0522 0.032 Uiso 1 1 calc R U
C3 C 0.10178(14) 0.45342(18) 0.74627(13) 0.0210(3) Uani 1 1 d . .
C14 C 0.26243(15) 0.46024(19) 0.45429(13) 0.0230(3) Uani 1 1 d . .
H14 H 0.3052 0.5370 0.4895 0.028 Uiso 1 1 calc R U
C24 C 0.6059(2) 0.4601(2) 0.00791(17) 0.0340(4) Uani 1 1 d . .
H24A H 0.6764 0.5041 0.0453 0.041 Uiso 1 1 calc R U
H24B H 0.5477 0.5277 -0.0167 0.041 Uiso 1 1 calc R U
C13 C 0.35546(15) 0.35987(18) 0.43173(13) 0.0212(3) Uani 1 1 d . .
C9 C 0.18714(15) 0.4079(2) 0.53457(13) 0.0224(3) Uani 1 1 d . .
H9 H 0.1541 0.3223 0.5075 0.027 Uiso 1 1 calc R U
C7 C 0.02396(15) 0.45825(19) 0.63343(14) 0.0238(3) Uani 1 1 d . .
C5 C 0.28133(15) 0.3419(2) 0.85299(13) 0.0249(3) Uani 1 1 d . .
H5A H 0.3373 0.2705 0.8529 0.030 Uiso 1 1 calc R U
H5B H 0.3253 0.4240 0.8639 0.030 Uiso 1 1 calc R U
C10 C 0.26807(14) 0.38624(18) 0.64713(13) 0.0204(3) Uani 1 1 d . .
H10 H 0.3060 0.4712 0.6687 0.024 Uiso 1 1 calc R U
C18 C 0.00610(19) 0.5062(2) 1.07690(16) 0.0325(4) Uani 1 1 d . .
H18A H 0.0634 0.5720 1.1051 0.049 Uiso 1 1 calc R U
H18B H -0.0354 0.4792 1.1341 0.049 Uiso 1 1 calc R U
H18C H -0.0485 0.5424 1.0165 0.049 Uiso 1 1 calc R U
C6 C 0.21601(16) 0.3220(2) 0.94932(14) 0.0282(4) Uani 1 1 d . .
H6A H 0.1790 0.2356 0.9431 0.034 Uiso 1 1 calc R U
H6B H 0.2720 0.3242 1.0179 0.034 Uiso 1 1 calc R U
C4 C 0.19927(14) 0.34639(18) 0.73964(13) 0.0208(3) Uani 1 1 d . .
C8 C 0.08536(17) 0.5030(2) 0.54299(15) 0.0287(4) Uani 1 1 d . .
H8A H 0.1156 0.5918 0.5581 0.034 Uiso 1 1 calc R U
H8B H 0.0304 0.5044 0.4737 0.034 Uiso 1 1 calc R U
C25 C 0.63483(18) 0.3881(2) -0.09336(15) 0.0308(4) Uani 1 1 d . .
H25 H 0.5658 0.3362 -0.1260 0.037 Uiso 1 1 calc R U
C16 C 0.3056(2) 0.5126(2) 0.27583(16) 0.0346(4) Uani 1 1 d . .
H16A H 0.3269 0.6041 0.2665 0.041 Uiso 1 1 calc R U
H16B H 0.2834 0.4729 0.2036 0.041 Uiso 1 1 calc R U
C17 C 0.41150(16) 0.4362(2) 0.34416(14) 0.0250(3) Uani 1 1 d . .
H17 H 0.4660 0.5017 0.3832 0.030 Uiso 1 1 calc R U
C26 C 0.73762(19) 0.2939(3) -0.06359(18) 0.0359(4) Uani 1 1 d . .
H26A H 0.8060 0.3425 -0.0299 0.054 Uiso 1 1 calc R U
H26B H 0.7530 0.2512 -0.1290 0.054 Uiso 1 1 calc R U
H26C H 0.7190 0.2285 -0.0130 0.054 Uiso 1 1 calc R U
C20 C 0.29877(17) 0.2318(2) 0.38125(15) 0.0270(3) Uani 1 1 d . .
H20A H 0.3589 0.1677 0.3765 0.041 Uiso 1 1 calc R U
H20B H 0.2556 0.2496 0.3089 0.041 Uiso 1 1 calc R U
H20C H 0.2463 0.1978 0.4268 0.041 Uiso 1 1 calc R U
C19 C 0.14010(17) 0.2105(2) 0.71490(15) 0.0263(3) Uani 1 1 d . .
H19A H 0.1992 0.1428 0.7227 0.040 Uiso 1 1 calc R U
H19B H 0.0967 0.2099 0.6410 0.040 Uiso 1 1 calc R U
H19C H 0.0876 0.1943 0.7656 0.040 Uiso 1 1 calc R U
C2 C 0.03707(15) 0.4307(2) 0.84225(13) 0.0237(3) Uani 1 1 d . .
H2A H -0.0057 0.3478 0.8316 0.028 Uiso 1 1 calc R U
H2B H -0.0194 0.5012 0.8442 0.028 Uiso 1 1 calc R U
C22 C 0.52707(19) 0.4454(2) 0.18754(17) 0.0326(4) Uani 1 1 d . .
H22A H 0.4686 0.5118 0.1602 0.039 Uiso 1 1 calc R U
H22B H 0.5961 0.4909 0.2260 0.039 Uiso 1 1 calc R U
C15 C 0.20212(19) 0.5046(2) 0.33998(15) 0.0318(4) Uani 1 1 d . .
H15A H 0.1647 0.5901 0.3428 0.038 Uiso 1 1 calc R U
H15B H 0.1438 0.4407 0.3069 0.038 Uiso 1 1 calc R U
C1 C 0.12351(15) 0.4266(2) 0.95222(13) 0.0249(3) Uani 1 1 d . .
H1 H 0.1616 0.5130 0.9659 0.030 Uiso 1 1 calc R U
C27 C 0.57733(19) 0.2718(3) 0.33388(18) 0.0364(5) Uani 1 1 d . .
H27A H 0.6287 0.3269 0.3844 0.055 Uiso 1 1 calc R U
H27B H 0.6210 0.2312 0.2835 0.055 Uiso 1 1 calc R U
H27C H 0.5444 0.2044 0.3740 0.055 Uiso 1 1 calc R U
C12 C 0.43572(15) 0.3330(2) 0.54303(13) 0.0249(3) Uani 1 1 d . .
H12A H 0.4921 0.2649 0.5334 0.030 Uiso 1 1 calc R U
H12B H 0.4792 0.4128 0.5674 0.030 Uiso 1 1 calc R U
C28 C 0.6601(3) 0.4881(4) -0.1795(2) 0.0569(8) Uani 1 1 d . .
H28A H 0.5932 0.5448 -0.2001 0.085 Uiso 1 1 calc R U
H28B H 0.6756 0.4417 -0.2434 0.085 Uiso 1 1 calc R U
H28C H 0.7274 0.5403 -0.1492 0.085 Uiso 1 1 calc R U

loop_
_atom_site_aniso_label
_atom_site_aniso_U_11
_atom_site_aniso_U_22
_atom_site_aniso_U_33
_atom_site_aniso_U_23
_atom_site_aniso_U_13
_atom_site_aniso_U_12
O2 0.0218(5) 0.0242(6) 0.0283(6) -0.0009(5) 0.0057(4) 0.0011(5)
O3 0.0381(8) 0.0285(7) 0.0392(8) -0.0069(6) 0.0052(6) -0.0014(7)
O1 0.0302(6) 0.0360(8) 0.0227(5) -0.0002(5) 0.0111(5) 0.0012(6)
O4 0.0260(6) 0.0333(8) 0.0452(8) -0.0013(7) 0.0042(6) 0.0053(6)
N1 0.0278(7) 0.0265(8) 0.0267(7) -0.0024(6) 0.0071(5) 0.0020(6)
O6 0.0604(11) 0.0476(11) 0.0501(10) -0.0167(9) -0.0227(9) 0.0286(10)
N3 0.0325(8) 0.0312(9) 0.0310(7) -0.0065(7) -0.0042(6) 0.0053(7)
N2 0.0244(7) 0.0298(8) 0.0269(7) -0.0044(6) -0.0003(5) 0.0013(6)
C21 0.0270(8) 0.0288(9) 0.0225(7) 0.0010(6) 0.0092(6) -0.0011(7)
O5 0.0890(16) 0.0525(12) 0.0493(11) -0.0233(9) -0.0218(11) 0.0333(13)
C11 0.0229(7) 0.0318(9) 0.0186(6) 0.0026(6) 0.0040(5) 0.0059(7)
C23 0.0254(7) 0.0340(10) 0.0226(7) 0.0018(7) 0.0063(6) -0.0011(7)
C3 0.0191(6) 0.0249(8) 0.0189(6) -0.0016(6) 0.0033(5) -0.0007(6)
C14 0.0253(7) 0.0252(8) 0.0186(6) 0.0018(6) 0.0045(5) 0.0032(6)
C24 0.0421(11) 0.0326(10) 0.0321(9) 0.0048(8) 0.0192(8) 0.0021(9)
C13 0.0224(7) 0.0239(8) 0.0182(6) 0.0003(6) 0.0062(5) -0.0001(6)
C9 0.0212(7) 0.0283(8) 0.0177(6) 0.0018(6) 0.0035(5) 0.0030(6)
C7 0.0228(7) 0.0267(8) 0.0219(7) -0.0012(6) 0.0040(5) 0.0046(6)
C5 0.0216(7) 0.0341(9) 0.0193(6) 0.0017(6) 0.0041(5) 0.0036(7)
C10 0.0208(6) 0.0224(7) 0.0178(6) 0.0000(5) 0.0031(5) 0.0008(6)
C18 0.0319(9) 0.0414(11) 0.0265(8) -0.0052(8) 0.0115(7) 0.0011(9)
C6 0.0251(8) 0.0401(11) 0.0194(7) 0.0040(7) 0.0046(6) 0.0046(8)
C4 0.0199(6) 0.0245(8) 0.0180(6) -0.0004(6) 0.0037(5) 0.0015(6)
C8 0.0273(8) 0.0358(10) 0.0234(7) 0.0058(7) 0.0055(6) 0.0085(8)
C25 0.0313(9) 0.0394(11) 0.0227(7) 0.0035(7) 0.0073(6) 0.0015(8)
C16 0.0434(11) 0.0385(11) 0.0244(8) 0.0094(8) 0.0133(8) 0.0121(9)
C17 0.0287(8) 0.0259(8) 0.0217(7) -0.0004(6) 0.0083(6) -0.0018(7)
C26 0.0363(10) 0.0418(12) 0.0300(9) -0.0053(8) 0.0065(8) 0.0045(10)
C20 0.0302(8) 0.0280(9) 0.0246(7) -0.0040(6) 0.0094(6) -0.0033(7)
C19 0.0276(8) 0.0245(8) 0.0279(8) -0.0002(6) 0.0074(6) -0.0017(7)
C2 0.0201(7) 0.0310(9) 0.0207(6) -0.0004(6) 0.0056(5) 0.0006(7)
C22 0.0375(10) 0.0343(10) 0.0296(8) 0.0001(8) 0.0158(7) -0.0036(9)
C15 0.0342(9) 0.0397(11) 0.0223(7) 0.0074(7) 0.0069(7) 0.0120(9)
C1 0.0240(7) 0.0326(9) 0.0191(6) 0.0008(6) 0.0068(5) -0.0010(7)
C27 0.0286(9) 0.0504(14) 0.0320(9) 0.0074(9) 0.0105(7) 0.0071(9)
C12 0.0205(7) 0.0345(9) 0.0195(6) 0.0005(6) 0.0029(5) 0.0014(7)
C28 0.0763(19) 0.0636(19) 0.0390(12) 0.0196(12) 0.0321(13) 0.0189(16)

loop_
_atom_type_symbol
_atom_type_description
_atom_type_scat_dispersion_real
_atom_type_scat_dispersion_imag
_atom_type_scat_source
C C 0.0033 0.0016 'International Tables Vol C Tables 4.2.6.8 and 6.1.1.4'
H H 0.0000 0.0000 'International Tables Vol C Tables 4.2.6.8 and 6.1.1.4'
N N 0.0061 0.0033 'International Tables Vol C Tables 4.2.6.8 and 6.1.1.4'
O O 0.0106 0.0060 'International Tables Vol C Tables 4.2.6.8 and 6.1.1.4'

loop_
_geom_angle_atom_site_label_1
_geom_angle_atom_site_label_2
_geom_angle_atom_site_label_3
_geom_angle
N1 O2 C3 116.40(12)
C18 O1 C1 112.91(16)
O3 N1 O4 129.33(19)
O3 N1 O2 112.19(15)
O4 N1 O2 118.42(16)
O6 N3 O5 124.82(19)
O6 N3 N2 118.76(18)
O5 N3 N2 116.41(18)
C7 N2 N3 112.87(16)
C27 C21 C17 113.22(15)
C27 C21 C22 109.96(16)
C17 C21 C22 111.37(17)
C27 C21 H21 107.3
C17 C21 H21 107.3
C22 C21 H21 107.3
C12 C11 C10 112.85(15)
C12 C11 H11A 109.0
C10 C11 H11A 109.0
C12 C11 H11B 109.0
C10 C11 H11B 109.0
H11A C11 H11B 107.8
C24 C23 C22 113.67(18)
C24 C23 H23A 108.8
C22 C23 H23A 108.8
C24 C23 H23B 108.8
C22 C23 H23B 108.8
H23A C23 H23B 107.7
O2 C3 C7 109.30(14)
O2 C3 C2 108.74(13)
C7 C3 C2 115.09(14)
O2 C3 C4 103.34(12)
C7 C3 C4 106.70(13)
C2 C3 C4 112.98(14)
C9 C14 C15 118.87(15)
C9 C14 C13 112.71(15)
C15 C14 C13 104.24(14)
C9 C14 H14 106.8
C15 C14 H14 106.8
C13 C14 H14 106.8
C23 C24 C25 114.53(19)
C23 C24 H24A 108.6
C25 C24 H24A 108.6
C23 C24 H24B 108.6
C25 C24 H24B 108.6
H24A C24 H24B 107.6
C20 C13 C12 111.10(15)
C20 C13 C14 111.62(14)
C12 C13 C14 106.54(13)
C20 C13 C17 109.69(14)
C12 C13 C17 116.54(14)
C14 C13 C17 100.86(14)
C14 C9 C8 111.01(15)
C14 C9 C10 107.97(13)
C8 C9 C10 112.09(14)
C14 C9 H9 108.6
C8 C9 H9 108.6
C10 C9 H9 108.6
N2 C7 C8 128.74(16)
N2 C7 C3 116.36(16)
C8 C7 C3 114.31(15)
C6 C5 C4 113.48(14)
C6 C5 H5A 108.9
C4 C5 H5A 108.9
C6 C5 H5B 108.9
C4 C5 H5B 108.9
H5A C5 H5B 107.7
C11 C10 C9 108.95(13)
C11 C10 C4 113.96(14)
C9 C10 C4 112.90(13)
C11 C10 H10 106.9
C9 C10 H10 106.9
C4 C10 H10 106.9
O1 C18 H18A 109.5
O1 C18 H18B 109.5
H18A C18 H18B 109.5
O1 C18 H18C 109.5
H18A C18 H18C 109.5
H18B C18 H18C 109.5
C1 C6 C5 112.03(16)
C1 C6 H6A 109.2
C5 C6 H6A 109.2
C1 C6 H6B 109.2
C5 C6 H6B 109.2
H6A C6 H6B 107.9
C19 C4 C5 109.45(15)
C19 C4 C10 110.63(14)
C5 C4 C10 111.10(13)
C19 C4 C3 109.05(13)
C5 C4 C3 107.64(13)
C10 C4 C3 108.89(13)
C7 C8 C9 109.38(15)
C7 C8 H8A 109.8
C9 C8 H8A 109.8
C7 C8 H8B 109.8
C9 C8 H8B 109.8
H8A C8 H8B 108.2
C26 C25 C28 110.15(19)
C26 C25 C24 112.05(16)
C28 C25 C24 110.4(2)
C26 C25 H25 108.0
C28 C25 H25 108.0
C24 C25 H25 108.0
C15 C16 C17 107.50(15)
C15 C16 H16A 110.2
C17 C16 H16A 110.2
C15 C16 H16B 110.2
C17 C16 H16B 110.2
H16A C16 H16B 108.5
C21 C17 C13 117.91(16)
C21 C17 C16 111.64(15)
C13 C17 C16 103.69(15)
C21 C17 H17 107.7
C13 C17 H17 107.7
C16 C17 H17 107.7
C25 C26 H26A 109.5
C25 C26 H26B 109.5
H26A C26 H26B 109.5
C25 C26 H26C 109.5
H26A C26 H26C 109.5
H26B C26 H26C 109.5
C13 C20 H20A 109.5
C13 C20 H20B 109.5
H20A C20 H20B 109.5
C13 C20 H20C 109.5
H20A C20 H20C 109.5
H20B C20 H20C 109.5
C4 C19 H19A 109.5
C4 C19 H19B 109.5
H19A C19 H19B 109.5
C4 C19 H19C 109.5
H19A C19 H19C 109.5
H19B C19 H19C 109.5
C3 C2 C1 110.96(13)
C3 C2 H2A 109.4
C1 C2 H2A 109.4
C3 C2 H2B 109.4
C1 C2 H2B 109.4
H2A C2 H2B 108.0
C23 C22 C21 113.71(18)
C23 C22 H22A 108.8
C21 C22 H22A 108.8
C23 C22 H22B 108.8
C21 C22 H22B 108.8
H22A C22 H22B 107.7
C14 C15 C16 102.71(16)
C14 C15 H15A 111.2
C16 C15 H15A 111.2
C14 C15 H15B 111.2
C16 C15 H15B 111.2
H15A C15 H15B 109.1
O1 C1 C6 107.94(16)
O1 C1 C2 110.43(14)
C6 C1 C2 110.51(15)
O1 C1 H1 109.3
C6 C1 H1 109.3
C2 C1 H1 109.3
C21 C27 H27A 109.5
C21 C27 H27B 109.5
H27A C27 H27B 109.5
C21 C27 H27C 109.5
H27A C27 H27C 109.5
H27B C27 H27C 109.5
C11 C12 C13 112.41(13)
C11 C12 H12A 109.1
C13 C12 H12A 109.1
C11 C12 H12B 109.1
C13 C12 H12B 109.1
H12A C12 H12B 107.9
C25 C28 H28A 109.5
C25 C28 H28B 109.5
H28A C28 H28B 109.5
C25 C28 H28C 109.5
H28A C28 H28C 109.5
H28B C28 H28C 109.5

loop_
_geom_bond_atom_site_label_1
_geom_bond_atom_site_label_2
_geom_bond_distance
O2 N1 1.420(2)
O2 C3 1.469(2)
O3 N1 1.197(2)
O1 C18 1.414(3)
O1 C1 1.425(2)
O4 N1 1.205(2)
O6 N3 1.188(2)
N3 O5 1.202(3)
N3 N2 1.437(2)
N2 C7 1.275(2)
C21 C27 1.528(3)
C21 C17 1.535(3)
C21 C22 1.539(3)
C21 H21 0.9800
C11 C12 1.539(2)
C11 C10 1.540(2)
C11 H11A 0.9700
C11 H11B 0.9700
C23 C24 1.519(3)
C23 C22 1.522(3)
C23 H23A 0.9700
C23 H23B 0.9700
C3 C7 1.519(2)
C3 C2 1.526(2)
C3 C4 1.575(2)
C14 C9 1.525(2)
C14 C15 1.526(2)
C14 C13 1.540(2)
C14 H14 0.9800
C24 C25 1.533(3)
C24 H24A 0.9700
C24 H24B 0.9700
C13 C20 1.533(3)
C13 C12 1.539(2)
C13 C17 1.559(2)
C9 C8 1.538(3)
C9 C10 1.546(2)
C9 H9 0.9800
C7 C8 1.495(3)
C5 C6 1.531(2)
C5 C4 1.545(2)
C5 H5A 0.9700
C5 H5B 0.9700
C10 C4 1.556(2)
C10 H10 0.9800
C18 H18A 0.9600
C18 H18B 0.9600
C18 H18C 0.9600
C6 C1 1.510(3)
C6 H6A 0.9700
C6 H6B 0.9700
C4 C19 1.541(3)
C8 H8A 0.9700
C8 H8B 0.9700
C25 C26 1.516(3)
C25 C28 1.533(3)
C25 H25 0.9800
C16 C15 1.549(3)
C16 C17 1.562(3)
C16 H16A 0.9700
C16 H16B 0.9700
C17 H17 0.9800
C26 H26A 0.9600
C26 H26B 0.9600
C26 H26C 0.9600
C20 H20A 0.9600
C20 H20B 0.9600
C20 H20C 0.9600
C19 H19A 0.9600
C19 H19B 0.9600
C19 H19C 0.9600
C2 C1 1.536(2)
C2 H2A 0.9700
C2 H2B 0.9700
C22 H22A 0.9700
C22 H22B 0.9700
C15 H15A 0.9700
C15 H15B 0.9700
C1 H1 0.9800
C27 H27A 0.9600
C27 H27B 0.9600
C27 H27C 0.9600
C12 H12A 0.9700
C12 H12B 0.9700
C28 H28A 0.9600
C28 H28B 0.9600
C28 H28C 0.9600

loop_
_geom_torsion_atom_site_label_1
_geom_torsion_atom_site_label_2
_geom_torsion_atom_site_label_3
_geom_torsion_atom_site_label_4
_geom_torsion
C3 O2 N1 O3 170.06(15)
C3 O2 N1 O4 -12.2(2)
O6 N3 N2 C7 -96.4(3)
O5 N3 N2 C7 82.3(3)
N1 O2 C3 C7 58.03(17)
N1 O2 C3 C2 -68.36(17)
N1 O2 C3 C4 171.36(13)
C22 C23 C24 C25 -177.67(18)
C9 C14 C13 C20 60.36(18)
C15 C14 C13 C20 -69.88(19)
C9 C14 C13 C12 -61.09(18)
C15 C14 C13 C12 168.67(16)
C9 C14 C13 C17 176.80(14)
C15 C14 C13 C17 46.55(18)
C15 C14 C9 C8 -50.1(2)
C13 C14 C9 C8 -172.47(14)
C15 C14 C9 C10 -173.35(17)
C13 C14 C9 C10 64.30(19)
N3 N2 C7 C8 -2.3(3)
N3 N2 C7 C3 -172.88(16)
O2 C3 C7 N2 -140.57(17)
C2 C3 C7 N2 -17.9(3)
C4 C3 C7 N2 108.32(18)
O2 C3 C7 C8 47.5(2)
C2 C3 C7 C8 170.20(17)
C4 C3 C7 C8 -63.6(2)
C12 C11 C10 C9 54.95(19)
C12 C11 C10 C4 -177.99(14)
C14 C9 C10 C11 -58.22(19)
C8 C9 C10 C11 179.20(15)
C14 C9 C10 C4 174.11(15)
C8 C9 C10 C4 51.5(2)
C4 C5 C6 C1 -56.3(2)
C6 C5 C4 C19 -65.4(2)
C6 C5 C4 C10 172.09(17)
C6 C5 C4 C3 53.0(2)
C11 C10 C4 C19 -60.08(18)
C9 C10 C4 C19 64.91(19)
C11 C10 C4 C5 61.7(2)
C9 C10 C4 C5 -173.30(15)
C11 C10 C4 C3 -179.91(13)
C9 C10 C4 C3 -54.92(18)
O2 C3 C4 C19 -177.80(13)
C7 C3 C4 C19 -62.60(17)
C2 C3 C4 C19 64.87(17)
O2 C3 C4 C5 63.55(16)
C7 C3 C4 C5 178.75(15)
C2 C3 C4 C5 -53.79(18)
O2 C3 C4 C10 -56.99(15)
C7 C3 C4 C10 58.21(17)
C2 C3 C4 C10 -174.32(14)
N2 C7 C8 C9 -110.8(2)
C3 C7 C8 C9 59.9(2)
C14 C9 C8 C7 -172.15(15)
C10 C9 C8 C7 -51.3(2)
C23 C24 C25 C26 -66.5(3)
C23 C24 C25 C28 170.3(2)
C27 C21 C17 C13 -56.0(2)
C22 C21 C17 C13 179.49(16)
C27 C21 C17 C16 -175.87(18)
C22 C21 C17 C16 59.6(2)
C20 C13 C17 C21 -41.4(2)
C12 C13 C17 C21 85.9(2)
C14 C13 C17 C21 -159.25(15)
C20 C13 C17 C16 82.55(18)
C12 C13 C17 C16 -150.13(17)
C14 C13 C17 C16 -35.31(18)
C15 C16 C17 C21 140.51(18)
C15 C16 C17 C13 12.6(2)
O2 C3 C2 C1 -57.37(19)
C7 C3 C2 C1 179.65(16)
C4 C3 C2 C1 56.7(2)
C24 C23 C22 C21 179.01(17)
C27 C21 C22 C23 71.7(2)
C17 C21 C22 C23 -161.92(16)
C9 C14 C15 C16 -165.02(18)
C13 C14 C15 C16 -38.5(2)
C17 C16 C15 C14 15.5(2)
C18 O1 C1 C6 158.54(16)
C18 O1 C1 C2 -80.6(2)
C5 C6 C1 O1 176.69(15)
C5 C6 C1 C2 55.8(2)
C3 C2 C1 O1 -175.69(16)
C3 C2 C1 C6 -56.3(2)
C10 C11 C12 C13 -54.5(2)
C20 C13 C12 C11 -67.3(2)
C14 C13 C12 C11 54.4(2)
C17 C13 C12 C11 166.04(16)
